data_7107617
loop_
_publ_author_name
'Wei-Quan Lin'
'Ji-Dong Leng'
'Ming-Liang Tong'

_publ_section_title
;
 A novel nanosized {Co16} metallamacrocycle incorporating four linear
 {Co4} subunits bridged by polytriazolate ligands
;
_journal_issue 37
_journal_name_full Chem.Commun.
_journal_page_first 4477
_journal_page_last 4479
_journal_paper_doi 10.1039/c2cc31141k
_journal_volume 48
_journal_year 2012
_chemical_formula_sum 'C42 H36 Co4 N20 O10'
_chemical_formula_weight 1216.63
_chemical_name_systematic
;
?
;
_space_group_IT_number 2
_symmetry_cell_setting triclinic
_symmetry_space_group_name_Hall '-P 1'
_symmetry_space_group_name_H-M 'P -1'
_atom_sites_solution_hydrogens geom
_atom_sites_solution_primary direct
_atom_sites_solution_secondary difmap
_audit_creation_method SHELXL-97
_cell_angle_alpha 104.525(5)
_cell_angle_beta 90.905(5)
_cell_angle_gamma 100.770(6)
_cell_formula_units_Z 1
_cell_length_a 7.452(2)
_cell_length_b 10.774(3)
_cell_length_c 15.446(4)
_cell_measurement_temperature 298(2)
_cell_volume 1176.8(5)
_computing_cell_refinement 'PROCESS-AUTO (Rigaku, 1998)'
_computing_data_collection 'PROCESS-AUTO (Rigaku, 1998)'
_computing_data_reduction 'PROCESS-AUTO (Rigaku, 1998)'
_computing_molecular_graphics 'Bruker SHELXTL'
_computing_publication_material 'Bruker SHELXTL'
_computing_structure_refinement 'Bruker SHELXTL'
_computing_structure_solution 'Bruker SHELXTL'
_diffrn_ambient_temperature 298(2)
_diffrn_measured_fraction_theta_full 0.973
_diffrn_measured_fraction_theta_max 0.973
_diffrn_measurement_device_type 'Rigaku R-AXIS SPIDER IP'
_diffrn_measurement_method '\w scans'
_diffrn_radiation_monochromator graphite
_diffrn_radiation_source 'fine-focus sealed tube'
_diffrn_radiation_type MoK\a
_diffrn_radiation_wavelength 0.71073
_diffrn_reflns_av_R_equivalents 0.0861
_diffrn_reflns_av_sigmaI/netI 0.1747
_diffrn_reflns_limit_h_max 9
_diffrn_reflns_limit_h_min -9
_diffrn_reflns_limit_k_max 13
_diffrn_reflns_limit_k_min -11
_diffrn_reflns_limit_l_max 17
_diffrn_reflns_limit_l_min -19
_diffrn_reflns_number 8234
_diffrn_reflns_theta_full 26.00
_diffrn_reflns_theta_max 26.00
_diffrn_reflns_theta_min 3.02
_exptl_absorpt_coefficient_mu 1.467
_exptl_absorpt_correction_T_max 0.8793
_exptl_absorpt_correction_T_min 0.7886
_exptl_absorpt_correction_type multi-scan
_exptl_crystal_density_diffrn 1.717
_exptl_crystal_density_method 'not measured'
_exptl_crystal_F_000 616
_exptl_crystal_size_max 0.17
_exptl_crystal_size_mid 0.12
_exptl_crystal_size_min 0.09
_refine_diff_density_max 0.761
_refine_diff_density_min -0.793
_refine_diff_density_rms 0.142
_refine_ls_extinction_coef 0.0024(11)
_refine_ls_extinction_expression Fc^*^=kFc[1+0.001xFc^2^\l^3^/sin(2\q)]^-1/4^
_refine_ls_extinction_method SHELXL
_refine_ls_goodness_of_fit_ref 0.952
_refine_ls_hydrogen_treatment constr
_refine_ls_matrix_type full
_refine_ls_number_parameters 346
_refine_ls_number_reflns 4516
_refine_ls_number_restraints 0
_refine_ls_restrained_S_all 0.952
_refine_ls_R_factor_all 0.2025
_refine_ls_R_factor_gt 0.0544
_refine_ls_shift/su_max 0.000
_refine_ls_shift/su_mean 0.000
_refine_ls_structure_factor_coef Fsqd
_refine_ls_weighting_details 'calc w=1/[\s^2^(Fo^2^)+(0.0728P)^2^+0.0000P] where P=(Fo^2^+2Fc^2^)/3'
_refine_ls_weighting_scheme calc
_refine_ls_wR_factor_gt 0.1127
_refine_ls_wR_factor_ref 0.1788
_reflns_number_gt 1675
_reflns_number_total 4516
_reflns_threshold_expression >2sigma(I)
_cod_data_source_file c2cc31141k.txt
_cod_data_source_block 1
_cod_original_cell_volume 1176.9(5)
_cod_original_sg_symbol_H-M P-1
_cod_database_code 7107617

loop_
_symmetry_equiv_pos_as_xyz
'x, y, z'
'-x, -y, -z'

loop_
_atom_site_label
_atom_site_type_symbol
_atom_site_fract_x
_atom_site_fract_y
_atom_site_fract_z
_atom_site_U_iso_or_equiv
_atom_site_adp_type
_atom_site_occupancy
_atom_site_symmetry_multiplicity
_atom_site_calc_flag
_atom_site_refinement_flags
Co1 Co 0.12357(17) 0.13551(10) 0.70134(6) 0.0501(4) Uani 1 1 d .
Co2 Co 0.03427(16) 0.40044(10) 0.91493(6) 0.0485(4) Uani 1 1 d .
N1 N 0.2848(9) 0.1760(6) 0.5904(3) 0.0516(18) Uani 1 1 d .
N2 N 0.2293(9) 0.3346(6) 0.7478(4) 0.0504(18) Uani 1 1 d .
N3 N 0.2060(9) 0.4371(6) 0.8179(3) 0.0460(17) Uani 1 1 d .
N4 N 0.3677(9) 0.5197(6) 0.7151(4) 0.0519(18) Uani 1 1 d .
N5 N 0.3134(9) 0.9032(6) 0.8402(4) 0.0544(19) Uani 1 1 d .
N6 N 0.0530(9) 0.7976(6) 1.1066(3) 0.0457(17) Uani 1 1 d .
N7 N 0.0191(9) 0.8786(6) 1.1865(3) 0.0475(17) Uani 1 1 d .
N8 N 0.1826(9) 1.0060(6) 1.1091(4) 0.0501(17) Uani 1 1 d .
N9 N -0.0099(9) 1.0779(6) 1.3285(4) 0.0532(18) Uani 1 1 d .
N10 N -0.1355(10) 0.2881(7) 0.6529(5) 0.065(2) Uani 1 1 d .
O1 O 0.3529(9) 0.0828(5) 0.7473(3) 0.0624(16) Uani 1 1 d .
H1O H 0.3206 0.0317 0.7806 0.075 Uiso 1 1 d R
O2 O -0.1347(7) 0.5180(5) 0.9590(3) 0.0488(14) Uani 1 1 d .
O3 O -0.1076(8) 0.1703(5) 0.6370(3) 0.0680(17) Uani 1 1 d .
O4 O -0.1168(12) 0.3413(7) 0.5919(5) 0.115(3) Uani 1 1 d .
O5 O -0.1668(10) 0.3473(6) 0.7263(4) 0.095(2) Uani 1 1 d .
C1 C 0.3127(12) 0.0953(8) 0.5125(5) 0.060(2) Uani 1 1 d .
H1 H 0.2593 0.0071 0.5010 0.072 Uiso 1 1 calc R
C2 C 0.4170(13) 0.1376(8) 0.4487(5) 0.061(3) Uani 1 1 d .
H2 H 0.4318 0.0782 0.3954 0.073 Uiso 1 1 calc R
C3 C 0.4989(13) 0.2665(9) 0.4635(5) 0.072(3) Uani 1 1 d .
H3 H 0.5712 0.2962 0.4214 0.086 Uiso 1 1 calc R
C4 C 0.4695(12) 0.3527(8) 0.5449(5) 0.063(3) Uani 1 1 d .
H4 H 0.5223 0.4412 0.5577 0.076 Uiso 1 1 calc R
C5 C 0.3617(12) 0.3044(8) 0.6051(5) 0.051(2) Uani 1 1 d .
C6 C 0.3228(11) 0.3887(7) 0.6886(5) 0.049(2) Uani 1 1 d .
C7 C 0.2908(11) 0.5454(7) 0.7956(4) 0.047(2) Uani 1 1 d .
C8 C 0.2890(11) 0.6792(7) 0.8454(4) 0.045(2) Uani 1 1 d .
C9 C 0.3275(11) 0.7800(7) 0.8028(5) 0.053(2) Uani 1 1 d .
H9 H 0.3652 0.7600 0.7446 0.063 Uiso 1 1 calc R
C10 C 0.2600(11) 0.9315(7) 0.9236(4) 0.052(2) Uani 1 1 d .
H10 H 0.2501 1.0173 0.9503 0.062 Uiso 1 1 calc R
C11 C 0.2180(11) 0.8389(7) 0.9731(4) 0.046(2) Uani 1 1 d .
C12 C 0.2375(11) 0.7126(7) 0.9340(4) 0.047(2) Uani 1 1 d .
H12 H 0.2164 0.6496 0.9662 0.056 Uiso 1 1 calc R
C13 C 0.1519(11) 0.8799(7) 1.0640(4) 0.045(2) Uani 1 1 d .
C14 C 0.0997(12) 0.9985(8) 1.1853(4) 0.048(2) Uani 1 1 d .
C15 C 0.0845(12) 1.1098(7) 1.2589(4) 0.052(2) Uani 1 1 d .
C16 C 0.1576(13) 1.2370(8) 1.2591(5) 0.065(3) Uani 1 1 d .
H16 H 0.2261 1.2555 1.2124 0.078 Uiso 1 1 calc R
C17 C 0.1270(13) 1.3378(9) 1.3306(5) 0.071(3) Uani 1 1 d .
H17 H 0.1706 1.4247 1.3312 0.085 Uiso 1 1 calc R
C18 C 0.0309(13) 1.3064(8) 1.4005(5) 0.071(3) Uani 1 1 d .
H18 H 0.0092 1.3721 1.4488 0.085 Uiso 1 1 calc R
C19 C -0.0322(12) 1.1775(8) 1.3981(5) 0.060(2) Uani 1 1 d .
H19 H -0.0929 1.1577 1.4466 0.072 Uiso 1 1 calc R
C20 C 0.5137(16) 0.1678(12) 0.7865(8) 0.126(5) Uani 1 1 d .
H20A H 0.6060 0.1185 0.7924 0.189 Uiso 1 1 calc R
H20B H 0.4915 0.2179 0.8447 0.189 Uiso 1 1 calc R
H20C H 0.5547 0.2258 0.7496 0.189 Uiso 1 1 calc R
C21 C -0.2777(13) 0.5529(10) 0.9140(5) 0.083(3) Uani 1 1 d .
H21A H -0.2762 0.6446 0.9369 0.125 Uiso 1 1 calc R
H21B H -0.3934 0.5036 0.9238 0.125 Uiso 1 1 calc R
H21C H -0.2603 0.5342 0.8510 0.125 Uiso 1 1 calc R

loop_
_atom_site_aniso_label
_atom_site_aniso_U_11
_atom_site_aniso_U_22
_atom_site_aniso_U_33
_atom_site_aniso_U_23
_atom_site_aniso_U_13
_atom_site_aniso_U_12
Co1 0.0749(10) 0.0326(6) 0.0431(6) 0.0084(4) 0.0164(5) 0.0123(6)
Co2 0.0687(9) 0.0288(6) 0.0474(6) 0.0083(4) 0.0171(5) 0.0087(6)
N1 0.073(5) 0.043(4) 0.041(3) 0.011(3) 0.013(3) 0.015(4)
N2 0.069(5) 0.032(4) 0.045(3) 0.000(3) 0.013(3) 0.009(3)
N3 0.063(5) 0.027(4) 0.046(3) 0.006(3) 0.009(3) 0.009(3)
N4 0.081(5) 0.031(4) 0.044(3) 0.011(3) 0.023(3) 0.008(4)
N5 0.082(6) 0.038(4) 0.049(4) 0.015(3) 0.023(3) 0.018(4)
N6 0.062(5) 0.038(4) 0.037(3) 0.004(3) 0.016(3) 0.015(3)
N7 0.071(5) 0.028(4) 0.044(3) 0.009(3) 0.016(3) 0.011(3)
N8 0.065(5) 0.028(4) 0.053(4) 0.008(3) 0.009(3) 0.000(3)
N9 0.071(5) 0.025(4) 0.058(4) 0.003(3) 0.010(3) 0.006(3)
N10 0.081(6) 0.054(5) 0.055(4) 0.001(4) 0.022(4) 0.020(4)
O1 0.072(5) 0.053(4) 0.066(3) 0.028(3) 0.011(3) 0.003(3)
O2 0.062(4) 0.039(3) 0.047(3) 0.012(2) 0.018(3) 0.010(3)
O3 0.090(5) 0.040(4) 0.069(3) 0.003(3) -0.003(3) 0.015(3)
O4 0.196(9) 0.083(6) 0.078(5) 0.030(4) 0.020(5) 0.049(6)
O5 0.129(7) 0.069(5) 0.084(4) 0.001(3) 0.038(4) 0.035(4)
C1 0.087(7) 0.042(5) 0.051(5) 0.009(4) 0.026(4) 0.017(5)
C2 0.095(8) 0.048(6) 0.044(4) 0.007(4) 0.014(4) 0.028(5)
C3 0.093(8) 0.065(7) 0.056(5) 0.013(4) 0.033(5) 0.016(6)
C4 0.089(8) 0.041(5) 0.061(5) 0.014(4) 0.028(5) 0.010(5)
C5 0.070(7) 0.037(5) 0.046(4) 0.012(3) 0.016(4) 0.009(4)
C6 0.064(6) 0.032(5) 0.050(4) 0.006(3) 0.021(4) 0.008(4)
C7 0.063(6) 0.031(4) 0.045(4) 0.009(3) 0.013(4) 0.004(4)
C8 0.058(6) 0.031(4) 0.045(4) 0.013(3) 0.008(4) 0.002(4)
C9 0.074(7) 0.037(5) 0.049(4) 0.011(4) 0.023(4) 0.015(4)
C10 0.077(7) 0.030(4) 0.052(4) 0.016(3) 0.015(4) 0.012(4)
C11 0.050(6) 0.039(5) 0.045(4) 0.006(3) 0.014(4) 0.004(4)
C12 0.070(6) 0.024(4) 0.051(4) 0.017(3) 0.016(4) 0.010(4)
C13 0.056(6) 0.037(5) 0.044(4) 0.016(3) 0.016(4) 0.005(4)
C14 0.070(6) 0.040(5) 0.036(4) 0.005(3) 0.012(4) 0.019(4)
C15 0.071(7) 0.036(5) 0.044(4) 0.006(3) 0.014(4) 0.005(4)
C16 0.090(8) 0.039(5) 0.058(5) 0.005(4) 0.018(5) 0.002(5)
C17 0.086(8) 0.040(5) 0.079(6) 0.002(4) 0.008(5) 0.008(5)
C18 0.095(8) 0.038(5) 0.067(5) -0.007(4) 0.026(5) 0.009(5)
C19 0.092(7) 0.039(5) 0.048(4) 0.004(4) 0.020(4) 0.019(5)
C20 0.088(10) 0.101(11) 0.204(13) 0.081(9) -0.035(10) 0.004(8)
C21 0.093(9) 0.085(8) 0.077(6) 0.010(5) -0.004(6) 0.051(7)

loop_
_atom_type_symbol
_atom_type_description
_atom_type_scat_dispersion_real
_atom_type_scat_dispersion_imag
_atom_type_scat_source
C C 0.0033 0.0016 'International Tables Vol C Tables 4.2.6.8 and 6.1.1.4'
H H 0.0000 0.0000 'International Tables Vol C Tables 4.2.6.8 and 6.1.1.4'
N N 0.0061 0.0033 'International Tables Vol C Tables 4.2.6.8 and 6.1.1.4'
O O 0.0106 0.0060 'International Tables Vol C Tables 4.2.6.8 and 6.1.1.4'
Co Co 0.3494 0.9721 'International Tables Vol C Tables 4.2.6.8 and 6.1.1.4'

loop_
_geom_angle_atom_site_label_1
_geom_angle_atom_site_label_2
_geom_angle_atom_site_label_3
_geom_angle
_geom_angle_site_symmetry_1
_geom_angle_site_symmetry_3
O1 Co1 N7 94.4(2) . 2_567
O1 Co1 N2 93.6(2) . .
N7 Co1 N2 95.2(2) 2_567 .
O1 Co1 O3 171.9(2) . .
N7 Co1 O3 91.2(2) 2_567 .
N2 Co1 O3 91.7(2) . .
O1 Co1 N1 86.4(2) . .
N7 Co1 N1 173.0(2) 2_567 .
N2 Co1 N1 77.8(2) . .
O3 Co1 N1 88.8(2) . .
O1 Co1 N9 83.2(2) . 2_567
N7 Co1 N9 77.9(2) 2_567 2_567
N2 Co1 N9 172.1(2) . 2_567
O3 Co1 N9 92.2(2) . 2_567
N1 Co1 N9 109.1(2) . 2_567
O2 Co2 O2 78.4(2) . 2_567
O2 Co2 N6 119.6(2) . 2_567
O2 Co2 N6 111.0(2) 2_567 2_567
O2 Co2 N3 119.4(2) . .
O2 Co2 N3 115.6(2) 2_567 .
N6 Co2 N3 109.4(2) 2_567 .
C1 N1 C5 117.6(6) . .
C1 N1 Co1 130.1(5) . .
C5 N1 Co1 112.3(4) . .
C6 N2 N3 106.1(6) . .
C6 N2 Co1 114.8(4) . .
N3 N2 Co1 137.8(5) . .
C7 N3 N2 104.9(5) . .
C7 N3 Co2 135.1(5) . .
N2 N3 Co2 119.2(5) . .
C6 N4 C7 101.6(6) . .
C9 N5 C10 117.8(6) . .
C13 N6 N7 104.0(6) . .
C13 N6 Co2 137.2(5) . 2_567
N7 N6 Co2 118.7(4) . 2_567
C14 N7 N6 106.1(6) . .
C14 N7 Co1 115.3(4) . 2_567
N6 N7 Co1 138.5(5) . 2_567
C13 N8 C14 101.0(6) . .
C19 N9 C15 117.3(6) . .
C19 N9 Co1 130.8(5) . 2_567
C15 N9 Co1 111.6(4) . 2_567
O5 N10 O4 120.6(9) . .
O5 N10 O3 122.0(8) . .
O4 N10 O3 117.3(7) . .
C20 O1 Co1 125.9(6) . .
C20 O1 H1O 107.7 . .
Co1 O1 H1O 109.2 . .
C21 O2 Co2 131.4(4) . .
C21 O2 Co2 126.6(5) . 2_567
Co2 O2 Co2 101.6(2) . 2_567
N10 O3 Co1 118.8(5) . .
N1 C1 C2 122.8(8) . .
N1 C1 H1 118.6 . .
C2 C1 H1 118.6 . .
C3 C2 C1 120.3(7) . .
C3 C2 H2 119.8 . .
C1 C2 H2 119.8 . .
C2 C3 C4 117.5(8) . .
C2 C3 H3 121.3 . .
C4 C3 H3 121.3 . .
C5 C4 C3 119.2(8) . .
C5 C4 H4 120.4 . .
C3 C4 H4 120.4 . .
N1 C5 C4 122.6(6) . .
N1 C5 C6 115.7(7) . .
C4 C5 C6 121.7(7) . .
N2 C6 N4 113.8(6) . .
N2 C6 C5 118.9(7) . .
N4 C6 C5 127.3(7) . .
N3 C7 N4 113.5(6) . .
N3 C7 C8 125.3(6) . .
N4 C7 C8 121.0(7) . .
C9 C8 C12 116.9(7) . .
C9 C8 C7 119.6(6) . .
C12 C8 C7 123.3(7) . .
N5 C9 C8 124.0(7) . .
N5 C9 H9 118.0 . .
C8 C9 H9 118.0 . .
N5 C10 C11 123.4(7) . .
N5 C10 H10 118.3 . .
C11 C10 H10 118.3 . .
C12 C11 C10 117.9(6) . .
C12 C11 C13 123.2(7) . .
C10 C11 C13 118.8(7) . .
C11 C12 C8 119.9(7) . .
C11 C12 H12 120.0 . .
C8 C12 H12 120.0 . .
N8 C13 N6 114.6(6) . .
N8 C13 C11 120.9(6) . .
N6 C13 C11 124.5(6) . .
N7 C14 N8 114.2(6) . .
N7 C14 C15 120.6(7) . .
N8 C14 C15 125.1(7) . .
N9 C15 C16 122.5(6) . .
N9 C15 C14 114.5(7) . .
C16 C15 C14 123.0(7) . .
C15 C16 C17 118.7(8) . .
C15 C16 H16 120.7 . .
C17 C16 H16 120.7 . .
C18 C17 C16 119.0(8) . .
C18 C17 H17 120.5 . .
C16 C17 H17 120.5 . .
C19 C18 C17 119.5(7) . .
C19 C18 H18 120.3 . .
C17 C18 H18 120.3 . .
N9 C19 C18 122.9(7) . .
N9 C19 H19 118.5 . .
C18 C19 H19 118.5 . .
O1 C20 H20A 109.5 . .
O1 C20 H20B 109.5 . .
H20A C20 H20B 109.5 . .
O1 C20 H20C 109.5 . .
H20A C20 H20C 109.5 . .
H20B C20 H20C 109.5 . .
O2 C21 H21A 109.5 . .
O2 C21 H21B 109.5 . .
H21A C21 H21B 109.5 . .
O2 C21 H21C 109.5 . .
H21A C21 H21C 109.5 . .
H21B C21 H21C 109.5 . .

loop_
_geom_bond_atom_site_label_1
_geom_bond_atom_site_label_2
_geom_bond_distance
_geom_bond_site_symmetry_2
Co1 O1 2.067(6) .
Co1 N7 2.070(6) 2_567
Co1 N2 2.078(6) .
Co1 O3 2.114(6) .
Co1 N1 2.194(6) .
Co1 N9 2.224(6) 2_567
Co2 O2 1.961(5) .
Co2 O2 1.994(5) 2_567
Co2 N6 2.051(6) 2_567
Co2 N3 2.051(6) .
N1 C1 1.341(8) .
N1 C5 1.355(9) .
N2 C6 1.340(9) .
N2 N3 1.378(7) .
N3 C7 1.347(9) .
N4 C6 1.342(9) .
N4 C7 1.364(8) .
N5 C9 1.333(9) .
N5 C10 1.334(8) .
N6 C13 1.352(8) .
N6 N7 1.379(7) .
N6 Co2 2.051(6) 2_567
N7 C14 1.324(9) .
N7 Co1 2.070(6) 2_567
N8 C13 1.337(8) .
N8 C14 1.351(8) .
N9 C19 1.352(8) .
N9 C15 1.374(9) .
N9 Co1 2.224(6) 2_567
N10 O5 1.203(7) .
N10 O4 1.217(8) .
N10 O3 1.288(8) .
O1 C20 1.390(11) .
O1 H1O 0.8499 .
O2 C21 1.421(9) .
O2 Co2 1.994(5) 2_567
C1 C2 1.378(10) .
C1 H1 0.9300 .
C2 C3 1.369(11) .
C2 H2 0.9300 .
C3 C4 1.411(10) .
C3 H3 0.9300 .
C4 C5 1.376(10) .
C4 H4 0.9300 .
C5 C6 1.447(9) .
C7 C8 1.456(9) .
C8 C9 1.395(10) .
C8 C12 1.403(9) .
C9 H9 0.9300 .
C10 C11 1.396(10) .
C10 H10 0.9300 .
C11 C12 1.380(9) .
C11 C13 1.483(9) .
C12 H12 0.9300 .
C14 C15 1.455(9) .
C15 C16 1.377(11) .
C16 C17 1.397(10) .
C16 H16 0.9300 .
C17 C18 1.382(11) .
C17 H17 0.9300 .
C18 C19 1.372(11) .
C18 H18 0.9300 .
C19 H19 0.9300 .
C20 H20A 0.9600 .
C20 H20B 0.9600 .
C20 H20C 0.9600 .
C21 H21A 0.9600 .
C21 H21B 0.9600 .
C21 H21C 0.9600 .

loop_
_geom_hbond_atom_site_label_D
_geom_hbond_atom_site_label_H
_geom_hbond_atom_site_label_A
_geom_hbond_distance_DH
_geom_hbond_distance_HA
_geom_hbond_distance_DA
_geom_hbond_angle_DHA
_geom_hbond_site_symmetry_A
O1 H1O N5 0.85 1.84 2.661(8) 162.6 1_545
